data_7719742
loop_
_publ_author_name
'Varmu&#x17e;ov&#xe1;, V&#x11b;ra'
'C&#xed;sa&#x159;ov&#xe1;, Ivana'
'&#x160;t&#x11b;pni&#x10d;ka, Petr'

_publ_section_title
;
 Synthesis, coordination, and catalytic application of phosphinoferrocene
 ligands bearing flexible thienyl and thiazolyl pendants.
;
_journal_issue 44
_journal_name_full 'Dalton transactions (Cambridge, England : 2003)'
_journal_page_first 16611
_journal_page_last 16628
_journal_paper_doi 10.1039/d5dt02216a
_journal_volume 54
_journal_year 2025
_chemical_formula_moiety 'C52 H44 Cl4 Fe2 N2 P2 Pd2 S2, C H2 Cl2'
_chemical_formula_sum 'C53 H46 Cl6 Fe2 N2 P2 Pd2 S2'
_chemical_formula_weight 1374.18
_space_group_crystal_system monoclinic
_space_group_IT_number 14
_space_group_name_Hall '-P 2ybc'
_space_group_name_H-M_alt 'P 1 21/c 1'
_atom_sites_solution_hydrogens geom
_audit_creation_method SHELXL-2017/1
_audit_update_record
;
2025-09-01 deposited with the CCDC.	2025-10-17 downloaded from the CCDC.
;
_cell_angle_alpha 90
_cell_angle_beta 91.825(2)
_cell_angle_gamma 90
_cell_formula_units_Z 4
_cell_length_a 19.4516(11)
_cell_length_b 16.5443(7)
_cell_length_c 16.2609(8)
_cell_measurement_reflns_used 9918
_cell_measurement_temperature 120(2)
_cell_measurement_theta_max 28.24
_cell_measurement_theta_min 2.51
_cell_volume 5230.3(5)
_computing_cell_refinement 'SAINT V8.40B (Bruker AXS LLC, 2019)'
_computing_data_collection 'Bruker Instrument Service v8.5.1.2 Release'
_computing_data_reduction 'SAINT V8.40B (Bruker AXS LLC, 2019)'
_computing_molecular_graphics 'PLATON (Spek, 2017)'
_computing_publication_material 'PLATON (Spek, 2017)'
_computing_structure_refinement 'SHELXL-2017 (Sheldrick, 2017)'
_computing_structure_solution 'SHELXT 2018 (Sheldrick, 2018)'
_diffrn_ambient_temperature 120(2)
_diffrn_measured_fraction_theta_full 1.000
_diffrn_measured_fraction_theta_max 0.999
_diffrn_measurement_device_type 'Bruker D8 VENTURE Kappa Duo'
_diffrn_measurement_method '\f and \w scans'
_diffrn_radiation_monochromator 'Quazar Mo multilayer optic'
_diffrn_radiation_source 'micro-focus sealed tube'
_diffrn_radiation_type MoK\a
_diffrn_radiation_wavelength 0.71073
_diffrn_reflns_av_R_equivalents 0.0560
_diffrn_reflns_av_unetI/netI 0.0340
_diffrn_reflns_Laue_measured_fraction_full 1.000
_diffrn_reflns_Laue_measured_fraction_max 0.999
_diffrn_reflns_limit_h_max 25
_diffrn_reflns_limit_h_min -25
_diffrn_reflns_limit_k_max 22
_diffrn_reflns_limit_k_min 0
_diffrn_reflns_limit_l_max 21
_diffrn_reflns_limit_l_min 0
_diffrn_reflns_number 184633
_diffrn_reflns_point_group_measured_fraction_full 1.000
_diffrn_reflns_point_group_measured_fraction_max 0.999
_diffrn_reflns_theta_full 25.242
_diffrn_reflns_theta_max 28.309
_diffrn_reflns_theta_min 1.756
_exptl_absorpt_coefficient_mu 1.708
_exptl_absorpt_correction_T_max 0.95
_exptl_absorpt_correction_T_min 0.79
_exptl_absorpt_correction_type multi-scan
_exptl_absorpt_process_details
;
Sevvana, M., Ruf, M., Us\'on, I., Sheldrick, G. M., and Herbst-Irmer, R. (2019)
Acta. Cryst. D75, 1040-1050.
;
_exptl_crystal_colour red
_exptl_crystal_density_diffrn 1.745
_exptl_crystal_description prism
_exptl_crystal_F_000 2744
_exptl_crystal_size_max 0.16
_exptl_crystal_size_mid 0.12
_exptl_crystal_size_min 0.03
_refine_diff_density_max 1.247
_refine_diff_density_min -1.576
_refine_diff_density_rms 0.142
_refine_ls_extinction_method none
_refine_ls_goodness_of_fit_ref 1.225
_refine_ls_hydrogen_treatment constr
_refine_ls_matrix_type full
_refine_ls_number_parameters 633
_refine_ls_number_reflns 19345
_refine_ls_number_restraints 3
_refine_ls_restrained_S_all 1.225
_refine_ls_R_factor_all 0.0656
_refine_ls_R_factor_gt 0.0596
_refine_ls_shift/su_max 0.001
_refine_ls_shift/su_mean 0.000
_refine_ls_structure_factor_coef Fsqd
_refine_ls_weighting_details 'w=1/[\s^2^(Fo^2^)+(0.0291P)^2^+27.3487P] where P=(Fo^2^+2Fc^2^)/3'
_refine_ls_weighting_scheme calc
_refine_ls_wR_factor_gt 0.1202
_refine_ls_wR_factor_ref 0.1230
_reflns_Friedel_coverage 0.000
_reflns_number_gt 18055
_reflns_number_total 19345
_reflns_threshold_expression 'I > 2\s(I)'
_cod_data_source_file d5dt02216a2.cif
_cod_data_source_block vv359
_cod_depositor_comments 'Adding full bibliography for 7719737--7719748.cif.'
_cod_original_sg_symbol_H-M 'P 21/c'
_cod_database_code 7719742
_shelx_shelxl_version_number 2017/1
_shelx_space_group_comment
;
The symmetry employed for this shelxl refinement is uniquely defined
by the following loop, which should always be used as a source of
symmetry information in preference to the above space-group names.
They are only intended as comments.
;
_shelx_estimated_absorpt_t_min 0.772
_shelx_estimated_absorpt_t_max 0.951

loop_
_space_group_symop_operation_xyz
'x, y, z'
'-x, y+1/2, -z+1/2'
'-x, -y, -z'
'x, -y-1/2, z-1/2'

loop_
_atom_site_label
_atom_site_type_symbol
_atom_site_fract_x
_atom_site_fract_y
_atom_site_fract_z
_atom_site_U_iso_or_equiv
_atom_site_adp_type
_atom_site_occupancy
_atom_site_site_symmetry_order
_atom_site_calc_flag
_atom_site_refinement_flags_posn
_atom_site_refinement_flags_adp
_atom_site_refinement_flags_occupancy
_atom_site_disorder_assembly
_atom_site_disorder_group
Pd1 Pd 0.00121(2) 0.47234(3) 0.27462(2) 0.01576(9) Uani 1 1 d . . . . .
Cl1 Cl 0.02208(8) 0.54279(9) 0.15627(9) 0.0231(3) Uani 1 1 d . . . . .
Cl2 Cl -0.02295(12) 0.40982(13) 0.39503(11) 0.0499(6) Uani 1 1 d . . . . .
Pd2 Pd 0.40509(3) 0.50624(2) 0.22408(3) 0.01804(10) Uani 1 1 d . . . . .
Cl3 Cl 0.35933(8) 0.58439(9) 0.11899(10) 0.0240(3) Uani 1 1 d . . . . .
Cl4 Cl 0.44796(10) 0.42614(9) 0.32891(11) 0.0322(4) Uani 1 1 d . . . . .
Fe1 Fe 0.01170(5) 0.27047(5) 0.10649(5) 0.01902(18) Uani 1 1 d . . . . .
P1 P -0.08769(8) 0.41262(9) 0.20682(10) 0.0174(3) Uani 1 1 d . . . . .
C1 C 0.1118(4) 0.2913(4) 0.1343(4) 0.0275(15) Uani 1 1 d . . . . .
C2 C 0.0769(3) 0.2734(4) 0.2071(4) 0.0262(14) Uani 1 1 d . . . . .
H2 H 0.074154 0.307389 0.253917 0.031 Uiso 1 1 calc R U . . .
C3 C 0.0469(4) 0.1958(4) 0.1978(4) 0.0303(15) Uani 1 1 d . . . . .
H3 H 0.019598 0.169153 0.236955 0.036 Uiso 1 1 calc R U . . .
C4 C 0.0644(4) 0.1648(4) 0.1205(5) 0.0331(17) Uani 1 1 d . . . . .
H4 H 0.051079 0.113770 0.098441 0.040 Uiso 1 1 calc R U . . .
C5 C 0.1050(4) 0.2230(4) 0.0819(5) 0.0314(16) Uani 1 1 d . . . . .
H5 H 0.124688 0.217551 0.029411 0.038 Uiso 1 1 calc R U . . .
C6 C -0.0656(3) 0.3507(4) 0.1209(4) 0.0185(12) Uani 1 1 d . . . . .
C7 C -0.0931(3) 0.2721(4) 0.1010(4) 0.0218(13) Uani 1 1 d . . . . .
H7 H -0.122855 0.241428 0.134111 0.026 Uiso 1 1 calc R U . . .
C8 C -0.0685(4) 0.2485(4) 0.0246(4) 0.0247(13) Uani 1 1 d . . . . .
H8 H -0.078843 0.199143 -0.002883 0.030 Uiso 1 1 calc R U . . .
C9 C -0.0256(4) 0.3109(4) -0.0047(4) 0.0271(15) Uani 1 1 d . . . . .
H9 H -0.001742 0.309902 -0.054761 0.033 Uiso 1 1 calc R U . . .
C10 C -0.0242(3) 0.3745(4) 0.0531(4) 0.0219(13) Uani 1 1 d . . . . .
H10 H -0.000286 0.424232 0.048144 0.026 Uiso 1 1 calc R U . . .
C11 C -0.1489(3) 0.4846(4) 0.1630(4) 0.0212(13) Uani 1 1 d . . . . .
C12 C -0.1541(4) 0.5614(4) 0.1947(5) 0.0329(17) Uani 1 1 d . . . . .
H12 H -0.124949 0.577227 0.239835 0.039 Uiso 1 1 calc R U . . .
C13 C -0.2013(5) 0.6159(5) 0.1616(6) 0.046(2) Uani 1 1 d . . . . .
H13 H -0.203075 0.669415 0.182572 0.056 Uiso 1 1 calc R U . . .
C14 C -0.2458(4) 0.5926(5) 0.0981(5) 0.045(2) Uani 1 1 d . . . . .
H14 H -0.279395 0.629354 0.076693 0.054 Uiso 1 1 calc R U . . .
C15 C -0.2412(4) 0.5154(5) 0.0660(5) 0.0399(19) Uani 1 1 d . . . . .
H15 H -0.271959 0.498857 0.022650 0.048 Uiso 1 1 calc R U . . .
C16 C -0.1921(4) 0.4626(4) 0.0969(4) 0.0300(15) Uani 1 1 d . . . . .
H16 H -0.187654 0.410648 0.072818 0.036 Uiso 1 1 calc R U . . .
C17 C -0.1404(3) 0.3481(4) 0.2701(4) 0.0189(12) Uani 1 1 d . . . . .
C18 C -0.2039(4) 0.3734(4) 0.2948(4) 0.0297(15) Uani 1 1 d . . . . .
H18 H -0.222156 0.423564 0.275689 0.036 Uiso 1 1 calc R U . . .
C19 C -0.2417(4) 0.3253(4) 0.3479(4) 0.0303(16) Uani 1 1 d . . . . .
H19 H -0.285053 0.343665 0.365818 0.036 Uiso 1 1 calc R U . . .
C20 C -0.2164(4) 0.2512(5) 0.3746(4) 0.0322(16) Uani 1 1 d . . . . .
H20 H -0.242676 0.218094 0.409576 0.039 Uiso 1 1 calc R U . . .
C21 C -0.1519(4) 0.2254(4) 0.3494(4) 0.0255(14) Uani 1 1 d . . . . .
H21 H -0.134006 0.174790 0.367414 0.031 Uiso 1 1 calc R U . . .
C22 C -0.1143(4) 0.2735(4) 0.2986(4) 0.0242(14) Uani 1 1 d . . . . .
H22 H -0.070201 0.256140 0.282490 0.029 Uiso 1 1 calc R U . . .
C23 C 0.1502(4) 0.3676(4) 0.1153(5) 0.0369(18) Uani 1 1 d . . . . .
H23A H 0.124455 0.414286 0.136808 0.044 Uiso 1 1 calc R U . . .
H23B H 0.151855 0.373763 0.054853 0.044 Uiso 1 1 calc R U . . .
C24 C 0.2234(4) 0.3699(4) 0.1515(5) 0.0311(16) Uani 1 1 d . . . . .
S1 S 0.26770(11) 0.28308(11) 0.17989(15) 0.0409(5) Uani 1 1 d . . . . .
N1 N 0.3281(3) 0.4175(3) 0.1993(3) 0.0239(12) Uani 1 1 d . . . . .
C25 C 0.2635(4) 0.4337(4) 0.1660(4) 0.0277(15) Uani 1 1 d . . . . .
H25 H 0.248551 0.487280 0.154202 0.033 Uiso 1 1 calc R U . . .
C26 C 0.3365(4) 0.3400(4) 0.2102(5) 0.0299(15) Uani 1 1 d . . . . .
H26 H 0.377670 0.317347 0.233165 0.036 Uiso 1 1 calc R U . . .
Fe2 Fe 0.39354(5) 0.72265(5) 0.37222(6) 0.01989(19) Uani 1 1 d . . . . .
P2 P 0.48630(8) 0.60184(9) 0.24166(10) 0.0174(3) Uani 1 1 d . . . . .
C31 C 0.3040(3) 0.6620(4) 0.3860(4) 0.0198(12) Uani 1 1 d . . . . .
C32 C 0.3591(3) 0.6167(4) 0.4227(4) 0.0228(13) Uani 1 1 d . . . . .
H32 H 0.371411 0.563284 0.407613 0.027 Uiso 1 1 calc R U . . .
C33 C 0.3931(4) 0.6632(5) 0.4851(4) 0.0352(17) Uani 1 1 d . . . . .
H33 H 0.431420 0.646972 0.518773 0.042 Uiso 1 1 calc R U . . .
C34 C 0.3588(4) 0.7381(5) 0.4873(5) 0.0346(17) Uani 1 1 d . . . . .
H34 H 0.370716 0.781846 0.522863 0.042 Uiso 1 1 calc R U . . .
C35 C 0.3036(4) 0.7379(4) 0.4280(5) 0.0317(16) Uani 1 1 d . . . . .
H35 H 0.271949 0.780717 0.418022 0.038 Uiso 1 1 calc R U . . .
C36 C 0.4575(3) 0.6976(3) 0.2803(3) 0.0164(11) Uani 1 1 d . . . . .
C37 C 0.4927(3) 0.7452(4) 0.3417(4) 0.0207(13) Uani 1 1 d . . . . .
H37 H 0.533257 0.730204 0.372104 0.025 Uiso 1 1 calc R U . . .
C38 C 0.4564(3) 0.8188(4) 0.3489(4) 0.0240(14) Uani 1 1 d . . . . .
H38 H 0.468002 0.861484 0.385817 0.029 Uiso 1 1 calc R U . . .
C39 C 0.3997(4) 0.8183(4) 0.2920(4) 0.0268(14) Uani 1 1 d . . . . .
H39 H 0.367098 0.860425 0.283697 0.032 Uiso 1 1 calc R U . . .
C40 C 0.4007(3) 0.7436(3) 0.2498(4) 0.0213(12) Uani 1 1 d . . . . .
H40 H 0.368524 0.727014 0.207974 0.026 Uiso 1 1 calc R U . . .
C41 C 0.5243(3) 0.6249(4) 0.1439(4) 0.0181(12) Uani 1 1 d . . . . .
C42 C 0.5423(4) 0.5624(4) 0.0927(4) 0.0268(15) Uani 1 1 d . . . . .
H42 H 0.531891 0.508265 0.107227 0.032 Uiso 1 1 calc R U . . .
C43 C 0.5754(4) 0.5777(5) 0.0206(4) 0.0293(16) Uani 1 1 d . . . . .
H43 H 0.588293 0.534454 -0.014109 0.035 Uiso 1 1 calc R U . . .
C44 C 0.5895(4) 0.6563(5) -0.0007(4) 0.0357(17) Uani 1 1 d . . . . .
H44 H 0.611961 0.666996 -0.050558 0.043 Uiso 1 1 calc R U . . .
C45 C 0.5714(4) 0.7206(5) 0.0497(5) 0.0336(17) Uani 1 1 d . . . . .
H45 H 0.581370 0.774660 0.034421 0.040 Uiso 1 1 calc R U . . .
C46 C 0.5388(3) 0.7044(4) 0.1222(4) 0.0234(13) Uani 1 1 d . . . . .
H46 H 0.526350 0.747512 0.157314 0.028 Uiso 1 1 calc R U . . .
C47 C 0.5592(3) 0.5769(4) 0.3099(4) 0.0236(13) Uani 1 1 d . . . . .
C48 C 0.6260(4) 0.5702(5) 0.2813(5) 0.0366(17) Uani 1 1 d . . . . .
H48 H 0.633733 0.577814 0.224485 0.044 Uiso 1 1 calc R U . . .
C49 C 0.6805(5) 0.5528(6) 0.3339(6) 0.056(3) Uani 1 1 d . . . . .
H49 H 0.725725 0.549043 0.313940 0.067 Uiso 1 1 calc R U . . .
C50 C 0.6686(6) 0.5407(7) 0.4161(6) 0.064(3) Uani 1 1 d . . . . .
H50 H 0.705820 0.526274 0.452365 0.077 Uiso 1 1 calc R U . . .
C51 C 0.6038(5) 0.5493(5) 0.4468(5) 0.043(2) Uani 1 1 d . . . . .
H51 H 0.596813 0.542903 0.504008 0.052 Uiso 1 1 calc R U . . .
C52 C 0.5490(4) 0.5671(4) 0.3939(4) 0.0284(15) Uani 1 1 d . . . . .
H52 H 0.504206 0.572735 0.414771 0.034 Uiso 1 1 calc R U . . .
C53 C 0.2576(4) 0.6339(5) 0.3174(4) 0.0301(15) Uani 1 1 d . . . . .
H53A H 0.283794 0.597092 0.282064 0.036 Uiso 1 1 calc R U . . .
H53B H 0.243858 0.681353 0.283554 0.036 Uiso 1 1 calc R U . . .
C54 C 0.1935(3) 0.5910(4) 0.3428(3) 0.0176(12) Uani 1 1 d . . . . .
S2 S 0.17491(9) 0.57514(10) 0.44484(10) 0.0247(3) Uani 1 1 d . . . . .
N2 N 0.0884(3) 0.5263(3) 0.3356(3) 0.0196(11) Uani 1 1 d . . . . .
C55 C 0.1420(3) 0.5607(4) 0.2952(4) 0.0188(12) Uani 1 1 d . . . . .
H55 H 0.142624 0.562945 0.236812 0.023 Uiso 1 1 calc R U . . .
C56 C 0.0996(3) 0.5305(4) 0.4152(4) 0.0250(14) Uani 1 1 d . . . . .
H56 H 0.068046 0.510083 0.453513 0.030 Uiso 1 1 calc R U . . .
C1S C 0.7207(9) 0.6724(13) 0.5916(9) 0.107(7) Uani 0.823(4) 1 d D . P A 1
H1S1 H 0.687860 0.626743 0.592621 0.128 Uiso 0.823(4) 1 calc R U P A 1
H1S2 H 0.702324 0.716748 0.625398 0.128 Uiso 0.823(4) 1 calc R U P A 1
Cl1S Cl 0.7283(2) 0.7026(3) 0.4999(3) 0.0807(12) Uani 0.823(4) 1 d D . P A 1
Cl2S Cl 0.8070(3) 0.6391(2) 0.6360(3) 0.1000(16) Uani 0.823(4) 1 d D . P A 1
C1D C 0.785(3) 0.632(2) 0.563(3) 0.064 Uiso 0.177(4) 1 d D U P A 2
H1D1 H 0.769905 0.632611 0.504238 0.077 Uiso 0.177(4) 1 calc R U P A 2
H1D2 H 0.826744 0.598645 0.568962 0.077 Uiso 0.177(4) 1 calc R U P A 2
Cl1D Cl 0.7254(8) 0.5935(10) 0.6161(10) 0.065 Uiso 0.177(4) 1 d D U P A 2
Cl2D Cl 0.8035(8) 0.7388(9) 0.5993(9) 0.064 Uiso 0.177(4) 1 d D U P A 2

loop_
_atom_site_aniso_label
_atom_site_aniso_U_11
_atom_site_aniso_U_22
_atom_site_aniso_U_33
_atom_site_aniso_U_23
_atom_site_aniso_U_13
_atom_site_aniso_U_12
Pd1 0.0184(2) 0.01581(19) 0.0132(2) -0.00001(15) 0.00240(19) -0.00372(17)
Cl1 0.0270(8) 0.0217(7) 0.0205(8) 0.0057(6) -0.0018(6) -0.0062(6)
Cl2 0.0720(15) 0.0628(13) 0.0148(8) 0.0074(8) -0.0027(8) -0.0489(11)
Pd2 0.0233(2) 0.00969(19) 0.0215(2) 0.00081(16) 0.00607(19) 0.00036(17)
Cl3 0.0285(8) 0.0157(7) 0.0278(8) 0.0037(6) 0.0005(6) -0.0010(6)
Cl4 0.0497(11) 0.0168(7) 0.0299(9) 0.0067(6) -0.0005(8) -0.0013(7)
Fe1 0.0224(5) 0.0151(4) 0.0199(4) 0.0005(3) 0.0043(4) -0.0018(3)
P1 0.0179(7) 0.0179(7) 0.0165(8) -0.0017(6) 0.0022(6) -0.0027(6)
C1 0.026(4) 0.018(3) 0.039(4) 0.002(3) 0.004(3) -0.002(3)
C2 0.019(3) 0.032(4) 0.027(4) 0.001(3) -0.004(3) 0.003(3)
C3 0.030(4) 0.028(3) 0.033(4) 0.016(3) 0.001(3) 0.001(3)
C4 0.035(4) 0.016(3) 0.048(5) -0.003(3) -0.003(3) -0.002(3)
C5 0.029(4) 0.027(4) 0.039(4) -0.002(3) 0.007(3) 0.004(3)
C6 0.023(3) 0.019(3) 0.013(3) -0.001(2) 0.001(2) -0.002(2)
C7 0.022(3) 0.021(3) 0.023(3) -0.002(2) 0.004(2) -0.005(2)
C8 0.037(4) 0.018(3) 0.020(3) -0.004(2) -0.001(3) 0.006(3)
C9 0.043(4) 0.025(3) 0.014(3) 0.001(2) 0.008(3) 0.003(3)
C10 0.026(3) 0.020(3) 0.020(3) 0.000(2) 0.004(2) -0.001(2)
C11 0.015(3) 0.023(3) 0.025(3) -0.004(2) 0.001(2) 0.001(2)
C12 0.023(4) 0.031(4) 0.044(5) -0.020(3) -0.008(3) 0.008(3)
C13 0.040(5) 0.028(4) 0.071(6) -0.008(4) -0.006(4) 0.015(4)
C14 0.026(4) 0.046(5) 0.062(6) 0.006(4) -0.016(4) 0.012(4)
C15 0.039(5) 0.036(4) 0.043(5) -0.006(3) -0.015(4) 0.004(3)
C16 0.040(4) 0.022(3) 0.027(4) -0.005(3) -0.007(3) 0.000(3)
C17 0.020(3) 0.022(3) 0.015(3) -0.001(2) 0.001(2) -0.007(2)
C18 0.029(4) 0.032(4) 0.028(4) -0.004(3) 0.005(3) 0.000(3)
C19 0.022(4) 0.039(4) 0.031(4) -0.010(3) 0.008(3) -0.009(3)
C20 0.030(4) 0.045(4) 0.022(4) -0.004(3) 0.006(3) -0.022(3)
C21 0.032(4) 0.028(3) 0.016(3) 0.000(2) -0.001(3) -0.013(3)
C22 0.026(3) 0.030(3) 0.017(3) -0.006(2) 0.001(3) -0.008(3)
C23 0.024(4) 0.027(4) 0.060(5) 0.011(3) 0.002(3) -0.005(3)
C24 0.026(4) 0.020(3) 0.047(5) 0.000(3) 0.003(3) -0.001(3)
S1 0.0315(10) 0.0166(8) 0.0744(16) 0.0060(8) -0.0021(9) -0.0045(7)
N1 0.029(3) 0.014(2) 0.030(3) 0.001(2) 0.006(2) -0.004(2)
C25 0.029(4) 0.014(3) 0.040(4) 0.002(3) 0.010(3) 0.003(3)
C26 0.025(3) 0.017(3) 0.048(5) -0.001(3) 0.007(3) -0.001(2)
Fe2 0.0209(5) 0.0183(4) 0.0209(5) -0.0069(3) 0.0065(4) -0.0042(3)
P2 0.0217(8) 0.0123(6) 0.0187(8) 0.0014(6) 0.0049(6) 0.0007(5)
C31 0.019(3) 0.026(3) 0.016(3) 0.000(2) 0.006(2) -0.003(2)
C32 0.024(3) 0.028(3) 0.016(3) 0.003(2) 0.008(2) -0.004(3)
C33 0.025(4) 0.057(5) 0.024(4) 0.000(3) 0.004(3) -0.015(3)
C34 0.032(4) 0.041(4) 0.032(4) -0.014(3) 0.015(3) -0.012(3)
C35 0.025(4) 0.029(4) 0.042(5) -0.007(3) 0.017(3) 0.003(3)
C36 0.023(3) 0.014(3) 0.013(3) 0.000(2) 0.006(2) -0.001(2)
C37 0.020(3) 0.017(3) 0.025(4) 0.003(2) 0.005(2) -0.004(2)
C38 0.025(3) 0.018(3) 0.029(4) -0.007(2) 0.007(3) -0.002(2)
C39 0.028(3) 0.014(3) 0.039(4) -0.002(3) 0.006(3) 0.005(2)
C40 0.023(3) 0.016(3) 0.024(3) -0.006(2) 0.000(3) -0.001(2)
C41 0.020(3) 0.021(3) 0.013(3) 0.002(2) 0.001(2) 0.003(2)
C42 0.027(4) 0.021(3) 0.033(4) -0.006(3) 0.004(3) -0.003(3)
C43 0.022(4) 0.044(4) 0.022(4) -0.013(3) 0.002(3) 0.001(3)
C44 0.027(4) 0.060(5) 0.021(4) 0.009(3) 0.008(3) 0.004(4)
C45 0.034(4) 0.034(4) 0.033(4) 0.012(3) 0.009(3) 0.003(3)
C46 0.026(3) 0.022(3) 0.022(3) -0.003(2) 0.004(3) 0.002(3)
C47 0.025(3) 0.020(3) 0.026(4) 0.003(2) -0.003(3) 0.002(2)
C48 0.041(4) 0.039(4) 0.031(4) 0.000(3) 0.006(3) 0.012(3)
C49 0.040(5) 0.076(7) 0.051(6) 0.003(5) 0.003(4) 0.032(5)
C50 0.057(7) 0.081(7) 0.053(6) 0.012(5) -0.017(5) 0.042(6)
C51 0.056(6) 0.043(5) 0.030(4) 0.012(3) -0.007(4) 0.015(4)
C52 0.035(4) 0.025(3) 0.025(4) 0.004(3) 0.000(3) 0.006(3)
C53 0.020(3) 0.047(4) 0.024(4) 0.003(3) 0.004(3) -0.008(3)
C54 0.015(3) 0.024(3) 0.013(3) 0.002(2) 0.002(2) 0.001(2)
S2 0.0215(8) 0.0350(9) 0.0176(8) 0.0004(6) -0.0014(6) -0.0072(7)
N2 0.019(3) 0.021(3) 0.019(3) -0.001(2) 0.004(2) -0.001(2)
C55 0.021(3) 0.019(3) 0.016(3) 0.001(2) 0.002(2) -0.005(2)
C56 0.022(3) 0.031(3) 0.022(3) 0.002(3) -0.001(2) -0.011(3)
C1S 0.091(13) 0.164(19) 0.067(10) -0.042(11) 0.026(9) -0.075(13)
Cl1S 0.057(2) 0.086(3) 0.100(3) 0.003(2) 0.0070(19) 0.0057(19)
Cl2S 0.145(5) 0.062(2) 0.093(3) -0.005(2) -0.010(3) 0.033(3)

loop_
_atom_type_symbol
_atom_type_description
_atom_type_scat_dispersion_real
_atom_type_scat_dispersion_imag
_atom_type_scat_source
C C 0.0033 0.0016 'International Tables Vol C Tables 4.2.6.8 and 6.1.1.4'
H H 0.0000 0.0000 'International Tables Vol C Tables 4.2.6.8 and 6.1.1.4'
Cl Cl 0.1484 0.1585 'International Tables Vol C Tables 4.2.6.8 and 6.1.1.4'
Fe Fe 0.3463 0.8444 'International Tables Vol C Tables 4.2.6.8 and 6.1.1.4'
N N 0.0061 0.0033 'International Tables Vol C Tables 4.2.6.8 and 6.1.1.4'
P P 0.1023 0.0942 'International Tables Vol C Tables 4.2.6.8 and 6.1.1.4'
Pd Pd -0.9988 1.0072 'International Tables Vol C Tables 4.2.6.8 and 6.1.1.4'
S S 0.1246 0.1234 'International Tables Vol C Tables 4.2.6.8 and 6.1.1.4'

loop_
_geom_angle_atom_site_label_1
_geom_angle_atom_site_label_2
_geom_angle_atom_site_label_3
_geom_angle
_geom_angle_site_symmetry_1
_geom_angle_site_symmetry_3
_geom_angle_publ_flag
N2 Pd1 P1 177.58(15) . . ?
N2 Pd1 Cl2 88.46(15) . . ?
P1 Pd1 Cl2 92.60(6) . . ?
N2 Pd1 Cl1 91.03(14) . . ?
P1 Pd1 Cl1 88.04(6) . . ?
Cl2 Pd1 Cl1 176.27(8) . . ?
N1 Pd2 P2 176.36(16) . . ?
N1 Pd2 Cl4 88.80(15) . . ?
P2 Pd2 Cl4 94.28(6) . . ?
N1 Pd2 Cl3 89.65(15) . . ?
P2 Pd2 Cl3 87.29(6) . . ?
Cl4 Pd2 Cl3 178.38(7) . . ?
C1 Fe1 C6 125.3(3) . . ?
C1 Fe1 C5 41.1(3) . . ?
C6 Fe1 C5 161.5(3) . . ?
C1 Fe1 C3 68.9(3) . . ?
C6 Fe1 C3 123.2(3) . . ?
C5 Fe1 C3 68.1(3) . . ?
C1 Fe1 C4 69.1(3) . . ?
C6 Fe1 C4 157.4(3) . . ?
C5 Fe1 C4 40.5(3) . . ?
C3 Fe1 C4 40.5(3) . . ?
C1 Fe1 C7 165.0(3) . . ?
C6 Fe1 C7 41.5(2) . . ?
C5 Fe1 C7 153.7(3) . . ?
C3 Fe1 C7 110.7(3) . . ?
C4 Fe1 C7 121.0(3) . . ?
C1 Fe1 C2 40.8(3) . . ?
C6 Fe1 C2 109.7(3) . . ?
C5 Fe1 C2 68.3(3) . . ?
C3 Fe1 C2 40.7(3) . . ?
C4 Fe1 C2 68.4(3) . . ?
C7 Fe1 C2 129.1(3) . . ?
C1 Fe1 C9 117.2(3) . . ?
C6 Fe1 C9 69.1(3) . . ?
C5 Fe1 C9 104.3(3) . . ?
C3 Fe1 C9 161.5(3) . . ?
C4 Fe1 C9 123.0(3) . . ?
C7 Fe1 C9 68.3(3) . . ?
C2 Fe1 C9 153.9(3) . . ?
C1 Fe1 C10 105.5(3) . . ?
C6 Fe1 C10 41.5(2) . . ?
C5 Fe1 C10 122.6(3) . . ?
C3 Fe1 C10 157.8(3) . . ?
C4 Fe1 C10 159.4(3) . . ?
C7 Fe1 C10 69.0(3) . . ?
C2 Fe1 C10 121.1(3) . . ?
C9 Fe1 C10 40.5(2) . . ?
C1 Fe1 C8 152.4(3) . . ?
C6 Fe1 C8 68.8(2) . . ?
C5 Fe1 C8 118.1(3) . . ?
C3 Fe1 C8 126.7(3) . . ?
C4 Fe1 C8 106.9(3) . . ?
C7 Fe1 C8 40.1(2) . . ?
C2 Fe1 C8 165.1(3) . . ?
C9 Fe1 C8 40.6(3) . . ?
C10 Fe1 C8 68.3(3) . . ?
C6 P1 C11 103.8(3) . . ?
C6 P1 C17 105.0(3) . . ?
C11 P1 C17 103.5(3) . . ?
C6 P1 Pd1 115.6(2) . . ?
C11 P1 Pd1 112.9(2) . . ?
C17 P1 Pd1 114.7(2) . . ?
C2 C1 C5 107.3(6) . . ?
C2 C1 C23 127.0(7) . . ?
C5 C1 C23 125.6(7) . . ?
C2 C1 Fe1 70.5(4) . . ?
C5 C1 Fe1 70.0(4) . . ?
C23 C1 Fe1 125.5(5) . . ?
C1 C2 C3 108.0(6) . . ?
C1 C2 Fe1 68.7(4) . . ?
C3 C2 Fe1 69.4(4) . . ?
C1 C2 H2 126.0 . . ?
C3 C2 H2 126.0 . . ?
Fe1 C2 H2 127.4 . . ?
C4 C3 C2 108.3(6) . . ?
C4 C3 Fe1 69.8(4) . . ?
C2 C3 Fe1 69.8(4) . . ?
C4 C3 H3 125.9 . . ?
C2 C3 H3 125.9 . . ?
Fe1 C3 H3 126.1 . . ?
C5 C4 C3 107.7(6) . . ?
C5 C4 Fe1 69.5(4) . . ?
C3 C4 Fe1 69.7(4) . . ?
C5 C4 H4 126.1 . . ?
C3 C4 H4 126.1 . . ?
Fe1 C4 H4 126.2 . . ?
C4 C5 C1 108.6(6) . . ?
C4 C5 Fe1 70.0(4) . . ?
C1 C5 Fe1 68.9(4) . . ?
C4 C5 H5 125.7 . . ?
C1 C5 H5 125.7 . . ?
Fe1 C5 H5 127.0 . . ?
C7 C6 C10 106.7(5) . . ?
C7 C6 P1 126.4(5) . . ?
C10 C6 P1 126.4(5) . . ?
C7 C6 Fe1 69.7(4) . . ?
C10 C6 Fe1 69.9(4) . . ?
P1 C6 Fe1 131.3(3) . . ?
C8 C7 C6 108.4(5) . . ?
C8 C7 Fe1 70.5(4) . . ?
C6 C7 Fe1 68.8(4) . . ?
C8 C7 H7 125.8 . . ?
C6 C7 H7 125.8 . . ?
Fe1 C7 H7 126.5 . . ?
C7 C8 C9 108.5(6) . . ?
C7 C8 Fe1 69.5(4) . . ?
C9 C8 Fe1 69.2(4) . . ?
C7 C8 H8 125.8 . . ?
C9 C8 H8 125.8 . . ?
Fe1 C8 H8 127.1 . . ?
C10 C9 C8 108.5(6) . . ?
C10 C9 Fe1 69.9(4) . . ?
C8 C9 Fe1 70.1(4) . . ?
C10 C9 H9 125.7 . . ?
C8 C9 H9 125.7 . . ?
Fe1 C9 H9 125.8 . . ?
C9 C10 C6 107.8(6) . . ?
C9 C10 Fe1 69.7(4) . . ?
C6 C10 Fe1 68.7(3) . . ?
C9 C10 H10 126.1 . . ?
C6 C10 H10 126.1 . . ?
Fe1 C10 H10 127.2 . . ?
C12 C11 C16 118.8(6) . . ?
C12 C11 P1 121.0(5) . . ?
C16 C11 P1 120.3(5) . . ?
C11 C12 C13 120.8(7) . . ?
C11 C12 H12 119.6 . . ?
C13 C12 H12 119.6 . . ?
C14 C13 C12 120.1(7) . . ?
C14 C13 H13 119.9 . . ?
C12 C13 H13 119.9 . . ?
C13 C14 C15 119.5(7) . . ?
C13 C14 H14 120.2 . . ?
C15 C14 H14 120.2 . . ?
C16 C15 C14 120.0(7) . . ?
C16 C15 H15 120.0 . . ?
C14 C15 H15 120.0 . . ?
C15 C16 C11 120.7(6) . . ?
C15 C16 H16 119.7 . . ?
C11 C16 H16 119.7 . . ?
C18 C17 C22 119.2(6) . . ?
C18 C17 P1 120.8(5) . . ?
C22 C17 P1 119.8(5) . . ?
C17 C18 C19 120.0(7) . . ?
C17 C18 H18 120.0 . . ?
C19 C18 H18 120.0 . . ?
C20 C19 C18 120.5(7) . . ?
C20 C19 H19 119.7 . . ?
C18 C19 H19 119.7 . . ?
C19 C20 C21 119.4(6) . . ?
C19 C20 H20 120.3 . . ?
C21 C20 H20 120.3 . . ?
C22 C21 C20 119.9(7) . . ?
C22 C21 H21 120.0 . . ?
C20 C21 H21 120.0 . . ?
C21 C22 C17 120.9(6) . . ?
C21 C22 H22 119.6 . . ?
C17 C22 H22 119.6 . . ?
C1 C23 C24 113.9(6) . . ?
C1 C23 H23A 108.8 . . ?
C24 C23 H23A 108.8 . . ?
C1 C23 H23B 108.8 . . ?
C24 C23 H23B 108.8 . . ?
H23A C23 H23B 107.7 . . ?
C25 C24 C23 128.6(7) . . ?
C25 C24 S1 109.2(6) . . ?
C23 C24 S1 122.2(5) . . ?
C26 S1 C24 89.9(3) . . ?
C26 N1 C25 110.6(6) . . ?
C26 N1 Pd2 124.7(5) . . ?
C25 N1 Pd2 124.6(4) . . ?
C24 C25 N1 115.9(6) . . ?
C24 C25 H25 122.0 . . ?
N1 C25 H25 122.0 . . ?
N1 C26 S1 114.4(6) . . ?
N1 C26 H26 122.8 . . ?
S1 C26 H26 122.8 . . ?
C35 Fe2 C36 157.7(3) . . ?
C35 Fe2 C34 41.2(3) . . ?
C36 Fe2 C34 160.4(3) . . ?
C35 Fe2 C40 120.6(3) . . ?
C36 Fe2 C40 41.0(2) . . ?
C34 Fe2 C40 156.9(3) . . ?
C35 Fe2 C31 41.4(3) . . ?
C36 Fe2 C31 122.1(2) . . ?
C34 Fe2 C31 69.4(3) . . ?
C40 Fe2 C31 106.2(2) . . ?
C35 Fe2 C37 158.2(3) . . ?
C36 Fe2 C37 41.3(2) . . ?
C34 Fe2 C37 123.2(3) . . ?
C40 Fe2 C37 68.6(3) . . ?
C31 Fe2 C37 159.8(3) . . ?
C35 Fe2 C38 121.3(3) . . ?
C36 Fe2 C38 68.7(2) . . ?
C34 Fe2 C38 107.0(3) . . ?
C40 Fe2 C38 68.0(3) . . ?
C31 Fe2 C38 157.5(3) . . ?
C37 Fe2 C38 40.5(2) . . ?
C35 Fe2 C32 68.1(3) . . ?
C36 Fe2 C32 109.7(2) . . ?
C34 Fe2 C32 67.5(3) . . ?
C40 Fe2 C32 124.8(2) . . ?
C31 Fe2 C32 40.8(3) . . ?
C37 Fe2 C32 125.1(3) . . ?
C38 Fe2 C32 159.9(3) . . ?
C35 Fe2 C39 105.0(3) . . ?
C36 Fe2 C39 68.8(2) . . ?
C34 Fe2 C39 121.1(3) . . ?
C40 Fe2 C39 40.5(2) . . ?
C31 Fe2 C39 121.2(3) . . ?
C37 Fe2 C39 68.3(3) . . ?
C38 Fe2 C39 40.3(3) . . ?
C32 Fe2 C39 159.3(3) . . ?
C35 Fe2 C33 68.5(3) . . ?
C36 Fe2 C33 125.2(3) . . ?
C34 Fe2 C33 40.0(3) . . ?
C40 Fe2 C33 161.3(3) . . ?
C31 Fe2 C33 69.0(3) . . ?
C37 Fe2 C33 109.3(3) . . ?
C38 Fe2 C33 123.3(3) . . ?
C32 Fe2 C33 40.1(3) . . ?
C39 Fe2 C33 157.6(3) . . ?
C36 P2 C41 105.1(3) . . ?
C36 P2 C47 103.4(3) . . ?
C41 P2 C47 104.5(3) . . ?
C36 P2 Pd2 116.0(2) . . ?
C41 P2 Pd2 109.9(2) . . ?
C47 P2 Pd2 116.7(2) . . ?
C32 C31 C35 106.1(6) . . ?
C32 C31 C53 125.5(6) . . ?
C35 C31 C53 128.4(6) . . ?
C32 C31 Fe2 70.6(4) . . ?
C35 C31 Fe2 68.6(4) . . ?
C53 C31 Fe2 125.0(4) . . ?
C33 C32 C31 110.0(6) . . ?
C33 C32 Fe2 70.9(4) . . ?
C31 C32 Fe2 68.6(4) . . ?
C33 C32 H32 125.0 . . ?
C31 C32 H32 125.0 . . ?
Fe2 C32 H32 127.0 . . ?
C34 C33 C32 106.6(7) . . ?
C34 C33 Fe2 67.8(4) . . ?
C32 C33 Fe2 69.0(4) . . ?
C34 C33 H33 126.7 . . ?
C32 C33 H33 126.7 . . ?
Fe2 C33 H33 128.0 . . ?
C33 C34 C35 109.2(6) . . ?
C33 C34 Fe2 72.1(4) . . ?
C35 C34 Fe2 68.9(4) . . ?
C33 C34 H34 125.4 . . ?
C35 C34 H34 125.4 . . ?
Fe2 C34 H34 125.2 . . ?
C34 C35 C31 108.2(6) . . ?
C34 C35 Fe2 70.0(4) . . ?
C31 C35 Fe2 70.0(4) . . ?
C34 C35 H35 125.9 . . ?
C31 C35 H35 125.9 . . ?
Fe2 C35 H35 125.8 . . ?
C40 C36 C37 107.4(5) . . ?
C40 C36 P2 126.8(4) . . ?
C37 C36 P2 125.5(5) . . ?
C40 C36 Fe2 69.9(3) . . ?
C37 C36 Fe2 70.3(3) . . ?
P2 C36 Fe2 130.2(3) . . ?
C38 C37 C36 107.5(6) . . ?
C38 C37 Fe2 70.0(4) . . ?
C36 C37 Fe2 68.5(3) . . ?
C38 C37 H37 126.2 . . ?
C36 C37 H37 126.2 . . ?
Fe2 C37 H37 126.9 . . ?
C37 C38 C39 108.8(6) . . ?
C37 C38 Fe2 69.5(3) . . ?
C39 C38 Fe2 70.1(4) . . ?
C37 C38 H38 125.6 . . ?
C39 C38 H38 125.6 . . ?
Fe2 C38 H38 126.3 . . ?
C40 C39 C38 107.5(6) . . ?
C40 C39 Fe2 68.7(3) . . ?
C38 C39 Fe2 69.5(4) . . ?
C40 C39 H39 126.2 . . ?
C38 C39 H39 126.2 . . ?
Fe2 C39 H39 127.0 . . ?
C39 C40 C36 108.8(6) . . ?
C39 C40 Fe2 70.8(4) . . ?
C36 C40 Fe2 69.1(3) . . ?
C39 C40 H40 125.6 . . ?
C36 C40 H40 125.6 . . ?
Fe2 C40 H40 126.1 . . ?
C42 C41 C46 119.7(6) . . ?
C42 C41 P2 119.4(5) . . ?
C46 C41 P2 120.8(5) . . ?
C43 C42 C41 120.7(6) . . ?
C43 C42 H42 119.7 . . ?
C41 C42 H42 119.7 . . ?
C44 C43 C42 119.3(6) . . ?
C44 C43 H43 120.3 . . ?
C42 C43 H43 120.3 . . ?
C43 C44 C45 121.2(6) . . ?
C43 C44 H44 119.4 . . ?
C45 C44 H44 119.4 . . ?
C46 C45 C44 119.0(7) . . ?
C46 C45 H45 120.5 . . ?
C44 C45 H45 120.5 . . ?
C45 C46 C41 120.1(6) . . ?
C45 C46 H46 120.0 . . ?
C41 C46 H46 120.0 . . ?
C52 C47 C48 118.5(6) . . ?
C52 C47 P2 119.4(5) . . ?
C48 C47 P2 122.0(5) . . ?
C49 C48 C47 121.2(8) . . ?
C49 C48 H48 119.4 . . ?
C47 C48 H48 119.4 . . ?
C48 C49 C50 119.0(9) . . ?
C48 C49 H49 120.5 . . ?
C50 C49 H49 120.5 . . ?
C51 C50 C49 121.3(8) . . ?
C51 C50 H50 119.3 . . ?
C49 C50 H50 119.3 . . ?
C50 C51 C52 119.6(8) . . ?
C50 C51 H51 120.2 . . ?
C52 C51 H51 120.2 . . ?
C51 C52 C47 120.3(7) . . ?
C51 C52 H52 119.8 . . ?
C47 C52 H52 119.8 . . ?
C31 C53 C54 115.4(5) . . ?
C31 C53 H53A 108.4 . . ?
C54 C53 H53A 108.4 . . ?
C31 C53 H53B 108.4 . . ?
C54 C53 H53B 108.4 . . ?
H53A C53 H53B 107.5 . . ?
C55 C54 C53 128.8(6) . . ?
C55 C54 S2 108.8(5) . . ?
C53 C54 S2 122.4(5) . . ?
C56 S2 C54 89.9(3) . . ?
C56 N2 C55 110.3(5) . . ?
C56 N2 Pd1 126.0(4) . . ?
C55 N2 Pd1 123.7(4) . . ?
C54 C55 N2 116.2(6) . . ?
C54 C55 H55 121.9 . . ?
N2 C55 H55 121.9 . . ?
N2 C56 S2 114.8(5) . . ?
N2 C56 H56 122.6 . . ?
S2 C56 H56 122.6 . . ?
Cl1S C1S Cl2S 110.1(9) . . ?
Cl1S C1S H1S1 109.6 . . ?
Cl2S C1S H1S1 109.6 . . ?
Cl1S C1S H1S2 109.6 . . ?
Cl2S C1S H1S2 109.6 . . ?
H1S1 C1S H1S2 108.2 . . ?
Cl1D C1D Cl2D 110(2) . . ?
Cl1D C1D H1D1 109.7 . . ?
Cl2D C1D H1D1 109.7 . . ?
Cl1D C1D H1D2 109.7 . . ?
Cl2D C1D H1D2 109.7 . . ?
H1D1 C1D H1D2 108.2 . . ?

loop_
_geom_bond_atom_site_label_1
_geom_bond_atom_site_label_2
_geom_bond_distance
_geom_bond_site_symmetry_2
_geom_bond_publ_flag
Pd1 N2 2.134(5) . ?
Pd1 P1 2.2496(16) . ?
Pd1 Cl2 2.2765(17) . ?
Pd1 Cl1 2.2972(15) . ?
Pd2 N1 2.125(5) . ?
Pd2 P2 2.2472(16) . ?
Pd2 Cl4 2.2949(17) . ?
Pd2 Cl3 2.2995(16) . ?
Fe1 C1 2.015(7) . ?
Fe1 C6 2.025(6) . ?
Fe1 C5 2.029(7) . ?
Fe1 C3 2.033(7) . ?
Fe1 C4 2.035(7) . ?
Fe1 C7 2.038(7) . ?
Fe1 C2 2.038(7) . ?
Fe1 C9 2.039(7) . ?
Fe1 C10 2.041(6) . ?
Fe1 C8 2.051(7) . ?
P1 C6 1.796(6) . ?
P1 C11 1.814(6) . ?
P1 C17 1.821(6) . ?
C1 C2 1.414(9) . ?
C1 C5 1.419(10) . ?
C1 C23 1.504(9) . ?
C2 C3 1.417(10) . ?
C2 H2 0.9500 . ?
C3 C4 1.408(10) . ?
C3 H3 0.9500 . ?
C4 C5 1.408(10) . ?
C4 H4 0.9500 . ?
C5 H5 0.9500 . ?
C6 C7 1.439(8) . ?
C6 C10 1.440(8) . ?
C7 C8 1.400(9) . ?
C7 H7 0.9500 . ?
C8 C9 1.419(10) . ?
C8 H8 0.9500 . ?
C9 C10 1.411(9) . ?
C9 H9 0.9500 . ?
C10 H10 0.9500 . ?
C11 C12 1.376(9) . ?
C11 C16 1.392(9) . ?
C12 C13 1.383(10) . ?
C12 H12 0.9500 . ?
C13 C14 1.381(12) . ?
C13 H13 0.9500 . ?
C14 C15 1.384(11) . ?
C14 H14 0.9500 . ?
C15 C16 1.378(10) . ?
C15 H15 0.9500 . ?
C16 H16 0.9500 . ?
C17 C18 1.378(9) . ?
C17 C22 1.407(9) . ?
C18 C19 1.400(10) . ?
C18 H18 0.9500 . ?
C19 C20 1.387(11) . ?
C19 H19 0.9500 . ?
C20 C21 1.400(10) . ?
C20 H20 0.9500 . ?
C21 C22 1.373(9) . ?
C21 H21 0.9500 . ?
C22 H22 0.9500 . ?
C23 C24 1.524(10) . ?
C23 H23A 0.9900 . ?
C23 H23B 0.9900 . ?
C24 C25 1.329(10) . ?
C24 S1 1.730(7) . ?
S1 C26 1.697(7) . ?
N1 C26 1.304(8) . ?
N1 C25 1.379(9) . ?
C25 H25 0.9500 . ?
C26 H26 0.9500 . ?
Fe2 C35 2.012(7) . ?
Fe2 C36 2.018(6) . ?
Fe2 C34 2.026(7) . ?
Fe2 C40 2.029(6) . ?
Fe2 C31 2.029(6) . ?
Fe2 C37 2.042(6) . ?
Fe2 C38 2.048(6) . ?
Fe2 C32 2.056(6) . ?
Fe2 C39 2.056(6) . ?
Fe2 C33 2.083(7) . ?
P2 C36 1.800(6) . ?
P2 C41 1.814(6) . ?
P2 C47 1.819(7) . ?
C31 C32 1.424(9) . ?
C31 C35 1.429(9) . ?
C31 C53 1.487(9) . ?
C32 C33 1.419(10) . ?
C32 H32 0.9500 . ?
C33 C34 1.408(12) . ?
C33 H33 0.9500 . ?
C34 C35 1.420(11) . ?
C34 H34 0.9500 . ?
C35 H35 0.9500 . ?
C36 C40 1.418(8) . ?
C36 C37 1.431(9) . ?
C37 C38 1.414(9) . ?
C37 H37 0.9500 . ?
C38 C39 1.415(10) . ?
C38 H38 0.9500 . ?
C39 C40 1.413(8) . ?
C39 H39 0.9500 . ?
C40 H40 0.9500 . ?
C41 C42 1.380(9) . ?
C41 C46 1.393(8) . ?
C42 C43 1.379(9) . ?
C42 H42 0.9500 . ?
C43 C44 1.375(11) . ?
C43 H43 0.9500 . ?
C44 C45 1.394(11) . ?
C44 H44 0.9500 . ?
C45 C46 1.383(9) . ?
C45 H45 0.9500 . ?
C46 H46 0.9500 . ?
C47 C52 1.397(9) . ?
C47 C48 1.398(10) . ?
C48 C49 1.371(12) . ?
C48 H48 0.9500 . ?
C49 C50 1.379(12) . ?
C49 H49 0.9500 . ?
C50 C51 1.378(14) . ?
C50 H50 0.9500 . ?
C51 C52 1.379(11) . ?
C51 H51 0.9500 . ?
C52 H52 0.9500 . ?
C53 C54 1.504(9) . ?
C53 H53A 0.9900 . ?
C53 H53B 0.9900 . ?
C54 C55 1.343(8) . ?
C54 S2 1.729(6) . ?
S2 C56 1.696(7) . ?
N2 C56 1.308(8) . ?
N2 C55 1.374(8) . ?
C55 H55 0.9500 . ?
C56 H56 0.9500 . ?
C1S Cl1S 1.584(16) . ?
C1S Cl2S 1.888(19) . ?
C1S H1S1 0.9900 . ?
C1S H1S2 0.9900 . ?
C1D Cl1D 1.59(3) . ?
C1D Cl2D 1.90(3) . ?
C1D H1D1 0.9900 . ?
C1D H1D2 0.9900 . ?
